data_2205622
loop_
_publ_author_name
'T. Ravishankar'
'K. Chinnakali'
'N. Arumugam'
'P. C. Srinivasan'
'Anwar Usman'
'Hoong-Kun Fun'

_publ_section_title
;
 3-Bromo-2-(2-bromo-4,5-dimethoxybenzyl)-1-phenylsulfonyl-1<i>H</i>-indole
;
_journal_issue 4
_journal_name_full 'Acta Crystallographica Section E'
_journal_page_first o998
_journal_page_last o1000
_journal_paper_doi 10.1107/S1600536805007348
_journal_volume 61
_journal_year 2005
_chemical_formula_iupac 'C23 H19 Br2 N O4 S'
_chemical_formula_moiety 'C23 H19 Br2 N O4 S'
_chemical_formula_sum 'C23 H19 Br2 N O4 S'
_chemical_formula_weight 565.27
_chemical_name_systematic
;
3-Bromo-2-(2-bromo-4,5-dimethoxybenzyl)-1-phenylsulfonyl-1H-indole
;
_space_group_IT_number 2
_symmetry_cell_setting triclinic
_symmetry_space_group_name_Hall '-P 1'
_symmetry_space_group_name_H-M 'P -1'
_atom_sites_solution_hydrogens geom
_atom_sites_solution_primary direct
_atom_sites_solution_secondary difmap
_audit_creation_method SHELXL97
_cell_angle_alpha 88.3680(10)
_cell_angle_beta 79.0650(10)
_cell_angle_gamma 64.0900(10)
_cell_formula_units_Z 2
_cell_length_a 8.7855(7)
_cell_length_b 9.8033(7)
_cell_length_c 14.8740(10)
_cell_measurement_reflns_used 2278
_cell_measurement_temperature 293(2)
_cell_measurement_theta_max 25.38
_cell_measurement_theta_min 2.31
_cell_volume 1129.21(14)
_computing_cell_refinement 'SAINT (Siemens, 1996)'
_computing_data_collection 'SMART (Siemens, 1996)'
_computing_data_reduction SAINT
_computing_molecular_graphics SHELXTL
_computing_publication_material 'SHELXTL and PLATON (Spek, 2003)'
_computing_structure_refinement SHELXTL
_computing_structure_solution 'SHELXTL (Sheldrick, 1997)'
_diffrn_ambient_temperature 293(2)
_diffrn_detector_area_resol_mean 8.33
_diffrn_measured_fraction_theta_full 0.983
_diffrn_measured_fraction_theta_max 0.945
_diffrn_measurement_device_type 'Siemens SMART CCD area-detector'
_diffrn_measurement_method \w
_diffrn_radiation_monochromator graphite
_diffrn_radiation_source 'fine-focus sealed tube'
_diffrn_radiation_type MoK\a
_diffrn_radiation_wavelength 0.71073
_diffrn_reflns_av_R_equivalents 0.0187
_diffrn_reflns_av_sigmaI/netI 0.0565
_diffrn_reflns_limit_h_max 11
_diffrn_reflns_limit_h_min -11
_diffrn_reflns_limit_k_max 13
_diffrn_reflns_limit_k_min -13
_diffrn_reflns_limit_l_max 10
_diffrn_reflns_limit_l_min -19
_diffrn_reflns_number 7173
_diffrn_reflns_theta_full 25.00
_diffrn_reflns_theta_max 28.30
_diffrn_reflns_theta_min 2.31
_diffrn_standards_number 0
_exptl_absorpt_coefficient_mu 3.712
_exptl_absorpt_correction_T_max 0.513
_exptl_absorpt_correction_T_min 0.270
_exptl_absorpt_correction_type multi-scan
_exptl_absorpt_process_details '(SADABS; Sheldrick, 1996)'
_exptl_crystal_colour colourless
_exptl_crystal_density_diffrn 1.662
_exptl_crystal_density_meas ?
_exptl_crystal_density_method .
_exptl_crystal_description Block
_exptl_crystal_F_000 564
_exptl_crystal_size_max 0.44
_exptl_crystal_size_mid 0.40
_exptl_crystal_size_min 0.18
_refine_diff_density_max 0.431
_refine_diff_density_min -0.448
_refine_ls_extinction_coef 0.0063(7)
_refine_ls_extinction_expression Fc^*^=kFc[1+0.001xFc^2^\l^3^/sin(2\q)]^-1/4^
_refine_ls_extinction_method 'SHELXTL (Sheldrick, 1997)'
_refine_ls_goodness_of_fit_ref 1.003
_refine_ls_hydrogen_treatment constr
_refine_ls_matrix_type full
_refine_ls_number_parameters 283
_refine_ls_number_reflns 5306
_refine_ls_number_restraints 0
_refine_ls_restrained_S_all 1.003
_refine_ls_R_factor_all 0.0904
_refine_ls_R_factor_gt 0.0416
_refine_ls_shift/su_max 0.001
_refine_ls_shift/su_mean 0.000
_refine_ls_structure_factor_coef Fsqd
_refine_ls_weighting_details 'calc w = 1/[\s^2^(Fo^2^)+(0.0335P)^2^+0.7566P] where P = (Fo^2^+2Fc^2^)/3'
_refine_ls_weighting_scheme calc
_refine_ls_wR_factor_gt 0.0816
_refine_ls_wR_factor_ref 0.0998
_reflns_number_gt 3299
_reflns_number_total 5306
_reflns_threshold_expression I>2\s(I)
_cod_data_source_file wn6336.cif
_cod_data_source_block I
_cod_depositor_comments
;
The following automatic conversions were performed:
'_symmetry_cell_setting' value 'Triclinic' changed to 'triclinic'
according to '/home/saulius/struct/CIF-dictionaries/cif_core.dic'
dictionary named 'cif_core.dic' version 2.4.1 from 2010-06-29.

Automatic conversion script
Id: cif_fix_enum 1527 2010-12-29 10:47:43Z saulius 

The following automatic conversions were performed:

'_symmetry_cell_setting' value 'Triclinic' changed to 'triclinic'
according to /home/saulius/struct/CIF-dictionaries/cif_core.dic
dictionary named 'cif_core.dic' version 2.4.1 from 2010-06-29.

Automatic conversion script
Id: cif_fix_values 1715 2011-07-08 13:25:40Z adriana 
;
_cod_original_cell_volume 1129.21(15)
_cod_database_code 2205622
_cod_database_fobs_code 2205622

loop_
_symmetry_equiv_pos_as_xyz
'x, y, z'
'-x, -y, -z'

loop_
_atom_site_label
_atom_site_fract_x
_atom_site_fract_y
_atom_site_fract_z
_atom_site_U_iso_or_equiv
_atom_site_adp_type
_atom_site_calc_flag
_atom_site_refinement_flags
_atom_site_occupancy
_atom_site_type_symbol
Br1 0.37722(5) 0.23193(6) 0.02147(4) 0.07181(18) Uani d . 1 Br
Br2 0.09178(6) 0.69246(4) 0.33812(3) 0.06279(16) Uani d . 1 Br
S1 -0.31059(12) 0.49389(10) 0.20146(6) 0.0488(3) Uani d . 1 S
O1 -0.2960(4) 0.6086(3) 0.24996(19) 0.0681(8) Uani d . 1 O
O2 -0.4577(3) 0.5286(3) 0.16195(19) 0.0665(8) Uani d . 1 O
O3 0.3117(4) 0.0203(3) 0.34661(19) 0.0602(8) Uani d . 1 O
O4 0.3386(4) 0.1626(3) 0.48135(17) 0.0546(7) Uani d . 1 O
N1 -0.1398(3) 0.4262(3) 0.11391(18) 0.0381(7) Uani d . 1 N
C1 0.0304(4) 0.4050(4) 0.1174(2) 0.0397(8) Uani d . 1 C
C2 0.1382(4) 0.2994(4) 0.0501(2) 0.0405(8) Uani d . 1 C
C3 0.0471(4) 0.2467(3) 0.0019(2) 0.0340(7) Uani d . 1 C
C4 0.0974(5) 0.1423(4) -0.0721(2) 0.0456(9) Uani d . 1 C
H4 0.2133 0.0874 -0.0990 0.055 Uiso calc R 1 H
C5 -0.0280(5) 0.1221(4) -0.1045(3) 0.0531(10) Uani d . 1 C
H5 0.0033 0.0515 -0.1532 0.064 Uiso calc R 1 H
C6 -0.2006(5) 0.2058(5) -0.0655(3) 0.0540(10) Uani d . 1 C
H6 -0.2832 0.1917 -0.0897 0.065 Uiso calc R 1 H
C7 -0.2540(4) 0.3087(4) 0.0078(2) 0.0466(9) Uani d . 1 C
H7 -0.3704 0.3640 0.0334 0.056 Uiso calc R 1 H
C8 -0.1269(4) 0.3272(4) 0.0422(2) 0.0345(7) Uani d . 1 C
C9 -0.2831(5) 0.3410(4) 0.2715(2) 0.0459(9) Uani d . 1 C
C10 -0.2132(6) 0.3313(5) 0.3487(3) 0.0616(11) Uani d . 1 C
H10 -0.1797 0.4047 0.3629 0.074 Uiso calc R 1 H
C11 -0.1934(6) 0.2129(6) 0.4043(3) 0.0769(14) Uani d . 1 C
H11 -0.1465 0.2061 0.4562 0.092 Uiso calc R 1 H
C12 -0.2423(6) 0.1056(5) 0.3836(4) 0.0749(14) Uani d . 1 C
H12 -0.2280 0.0255 0.4215 0.090 Uiso calc R 1 H
C13 -0.3124(6) 0.1139(5) 0.3077(4) 0.0744(14) Uani d . 1 C
H13 -0.3448 0.0395 0.2941 0.089 Uiso calc R 1 H
C14 -0.3351(5) 0.2336(5) 0.2508(3) 0.0601(11) Uani d . 1 C
H14 -0.3845 0.2411 0.1997 0.072 Uiso calc R 1 H
C15 0.0757(5) 0.4912(4) 0.1805(3) 0.0482(9) Uani d . 1 C
H15A -0.0253 0.5861 0.2016 0.058 Uiso calc R 1 H
H15B 0.1647 0.5161 0.1459 0.058 Uiso calc R 1 H
C16 0.1389(4) 0.4088(3) 0.2637(2) 0.0378(8) Uani d . 1 C
C17 0.1919(4) 0.2515(4) 0.2677(2) 0.0427(8) Uani d . 1 C
H17 0.1830 0.1985 0.2196 0.051 Uiso calc R 1 H
C18 0.2560(4) 0.1741(4) 0.3401(2) 0.0413(8) Uani d . 1 C
C19 0.2692(4) 0.2501(4) 0.4134(2) 0.0395(8) Uani d . 1 C
C20 0.2167(5) 0.4052(4) 0.4114(2) 0.0443(9) Uani d . 1 C
H20 0.2237 0.4584 0.4600 0.053 Uiso calc R 1 H
C21 0.1540(4) 0.4804(3) 0.3371(2) 0.0388(8) Uani d . 1 C
C22 0.3138(7) -0.0638(4) 0.2708(3) 0.0759(14) Uani d . 1 C
H22A 0.3610 -0.1697 0.2825 0.114 Uiso calc R 1 H
H22B 0.3837 -0.0488 0.2171 0.114 Uiso calc R 1 H
H22C 0.1982 -0.0301 0.2610 0.114 Uiso calc R 1 H
C23 0.3676(6) 0.2347(5) 0.5538(3) 0.0622(11) Uani d . 1 C
H23A 0.4205 0.1606 0.5958 0.093 Uiso calc R 1 H
H23B 0.2595 0.3119 0.5857 0.093 Uiso calc R 1 H
H23C 0.4425 0.2800 0.5288 0.093 Uiso calc R 1 H

loop_
_atom_site_aniso_label
_atom_site_aniso_U_11
_atom_site_aniso_U_22
_atom_site_aniso_U_33
_atom_site_aniso_U_12
_atom_site_aniso_U_13
_atom_site_aniso_U_23
Br1 0.0384(2) 0.0891(4) 0.0913(4) -0.0290(2) -0.0192(2) 0.0130(3)
Br2 0.0992(4) 0.0327(2) 0.0632(3) -0.0297(2) -0.0301(2) 0.00682(18)
S1 0.0516(6) 0.0383(5) 0.0408(5) -0.0073(4) -0.0045(4) 0.0004(4)
O1 0.099(2) 0.0405(15) 0.0540(18) -0.0233(15) -0.0091(16) -0.0034(13)
O2 0.0399(14) 0.0726(19) 0.0614(19) -0.0021(13) -0.0091(13) 0.0077(15)
O3 0.090(2) 0.0284(13) 0.0709(19) -0.0219(13) -0.0488(16) 0.0128(12)
O4 0.0779(18) 0.0424(14) 0.0435(15) -0.0191(13) -0.0317(14) 0.0114(12)
N1 0.0401(15) 0.0372(15) 0.0354(16) -0.0141(13) -0.0114(13) 0.0060(12)
C1 0.046(2) 0.0364(18) 0.045(2) -0.0202(16) -0.0249(17) 0.0169(16)
C2 0.0337(17) 0.043(2) 0.046(2) -0.0164(16) -0.0143(16) 0.0128(17)
C3 0.0355(17) 0.0335(17) 0.0346(19) -0.0149(15) -0.0119(15) 0.0077(14)
C4 0.044(2) 0.045(2) 0.041(2) -0.0159(17) -0.0036(17) 0.0027(17)
C5 0.069(3) 0.052(2) 0.043(2) -0.030(2) -0.014(2) -0.0054(18)
C6 0.052(2) 0.076(3) 0.050(2) -0.040(2) -0.018(2) 0.001(2)
C7 0.0374(19) 0.060(2) 0.043(2) -0.0218(18) -0.0089(17) 0.0014(18)
C8 0.0359(17) 0.0363(17) 0.0322(18) -0.0154(15) -0.0101(15) 0.0035(14)
C9 0.045(2) 0.043(2) 0.037(2) -0.0129(17) 0.0015(17) 0.0016(16)
C10 0.078(3) 0.060(3) 0.051(3) -0.035(2) -0.012(2) 0.012(2)
C11 0.089(3) 0.077(3) 0.060(3) -0.032(3) -0.017(3) 0.025(3)
C12 0.072(3) 0.058(3) 0.076(4) -0.020(2) 0.003(3) 0.025(3)
C13 0.078(3) 0.064(3) 0.081(4) -0.040(3) 0.010(3) -0.001(3)
C14 0.063(3) 0.066(3) 0.051(3) -0.033(2) -0.001(2) 0.002(2)
C15 0.067(2) 0.0385(19) 0.054(2) -0.0294(19) -0.034(2) 0.0132(17)
C16 0.0460(19) 0.0295(16) 0.045(2) -0.0198(15) -0.0190(16) 0.0081(15)
C17 0.058(2) 0.0326(17) 0.046(2) -0.0206(17) -0.0276(18) 0.0046(16)
C18 0.047(2) 0.0287(17) 0.051(2) -0.0150(16) -0.0215(18) 0.0052(16)
C19 0.0451(19) 0.0377(18) 0.0347(19) -0.0156(16) -0.0128(16) 0.0059(15)
C20 0.059(2) 0.0366(19) 0.038(2) -0.0192(17) -0.0172(18) 0.0007(16)
C21 0.0471(19) 0.0280(16) 0.042(2) -0.0156(15) -0.0132(17) 0.0046(15)
C22 0.101(4) 0.035(2) 0.103(4) -0.026(2) -0.053(3) 0.001(2)
C23 0.082(3) 0.059(3) 0.048(2) -0.024(2) -0.035(2) 0.013(2)

loop_
_atom_type_symbol
_atom_type_description
_atom_type_scat_dispersion_real
_atom_type_scat_dispersion_imag
_atom_type_scat_source
C C 0.0033 0.0016 'International Tables Vol C Tables 4.2.6.8 and 6.1.1.4'
H H 0.0000 0.0000 'International Tables Vol C Tables 4.2.6.8 and 6.1.1.4'
N N 0.0061 0.0033 'International Tables Vol C Tables 4.2.6.8 and 6.1.1.4'
O O 0.0106 0.0060 'International Tables Vol C Tables 4.2.6.8 and 6.1.1.4'
S S 0.1246 0.1234 'International Tables Vol C Tables 4.2.6.8 and 6.1.1.4'
Br Br -0.2901 2.4595 'International Tables Vol C Tables 4.2.6.8 and 6.1.1.4'

loop_
_geom_angle_atom_site_label_1
_geom_angle_atom_site_label_2
_geom_angle_atom_site_label_3
_geom_angle
O1 S1 O2 120.57(18)
O1 S1 N1 106.48(17)
O2 S1 N1 105.80(16)
O1 S1 C9 108.93(18)
O2 S1 C9 108.68(19)
N1 S1 C9 105.32(15)
C18 O3 C22 117.6(3)
C19 O4 C23 117.6(3)
C8 N1 C1 108.0(3)
C8 N1 S1 121.9(2)
C1 N1 S1 125.6(2)
C2 C1 N1 106.5(3)
C2 C1 C15 127.5(3)
N1 C1 C15 125.9(3)
C1 C2 C3 111.5(3)
C1 C2 Br1 124.7(3)
C3 C2 Br1 123.8(3)
C4 C3 C8 120.3(3)
C4 C3 C2 133.7(3)
C8 C3 C2 106.0(3)
C5 C4 C3 118.5(3)
C5 C4 H4 120.8
C3 C4 H4 120.8
C4 C5 C6 120.7(4)
C4 C5 H5 119.7
C6 C5 H5 119.7
C7 C6 C5 122.2(3)
C7 C6 H6 118.9
C5 C6 H6 118.9
C6 C7 C8 117.4(3)
C6 C7 H7 121.3
C8 C7 H7 121.3
C7 C8 C3 121.0(3)
C7 C8 N1 131.0(3)
C3 C8 N1 107.9(3)
C14 C9 C10 120.4(4)
C14 C9 S1 120.0(3)
C10 C9 S1 119.5(3)
C11 C10 C9 119.7(4)
C11 C10 H10 120.2
C9 C10 H10 120.2
C12 C11 C10 120.2(5)
C12 C11 H11 119.9
C10 C11 H11 119.9
C11 C12 C13 120.8(4)
C11 C12 H12 119.6
C13 C12 H12 119.6
C12 C13 C14 120.0(5)
C12 C13 H13 120.0
C14 C13 H13 120.0
C9 C14 C13 118.8(4)
C9 C14 H14 120.6
C13 C14 H14 120.6
C1 C15 C16 115.2(3)
C1 C15 H15A 108.5
C16 C15 H15A 108.5
C1 C15 H15B 108.5
C16 C15 H15B 108.5
H15A C15 H15B 107.5
C21 C16 C17 116.2(3)
C21 C16 C15 122.8(3)
C17 C16 C15 121.0(3)
C18 C17 C16 121.9(3)
C18 C17 H17 119.0
C16 C17 H17 119.0
C17 C18 O3 124.1(3)
C17 C18 C19 120.4(3)
O3 C18 C19 115.5(3)
O4 C19 C20 125.1(3)
O4 C19 C18 116.1(3)
C20 C19 C18 118.8(3)
C21 C20 C19 119.7(3)
C21 C20 H20 120.1
C19 C20 H20 120.1
C16 C21 C20 123.0(3)
C16 C21 Br2 120.0(2)
C20 C21 Br2 117.0(3)
O3 C22 H22A 109.5
O3 C22 H22B 109.5
H22A C22 H22B 109.5
O3 C22 H22C 109.5
H22A C22 H22C 109.5
H22B C22 H22C 109.5
O4 C23 H23A 109.5
O4 C23 H23B 109.5
H23A C23 H23B 109.5
O4 C23 H23C 109.5
H23A C23 H23C 109.5
H23B C23 H23C 109.5

loop_
_geom_bond_atom_site_label_1
_geom_bond_atom_site_label_2
_geom_bond_distance
Br1 C2 1.869(3)
Br2 C21 1.904(3)
S1 O1 1.417(3)
S1 O2 1.422(3)
S1 N1 1.681(3)
S1 C9 1.755(4)
O3 C18 1.374(4)
O3 C22 1.408(5)
O4 C19 1.362(4)
O4 C23 1.425(4)
N1 C8 1.418(4)
N1 C1 1.428(4)
C1 C2 1.347(5)
C1 C15 1.495(5)
C2 C3 1.421(5)
C3 C4 1.393(5)
C3 C8 1.395(4)
C4 C5 1.372(5)
C4 H4 0.93
C5 C6 1.384(5)
C5 H5 0.93
C6 C7 1.371(5)
C6 H6 0.93
C7 C8 1.393(5)
C7 H7 0.93
C9 C14 1.380(5)
C9 C10 1.384(5)
C10 C11 1.373(6)
C10 H10 0.93
C11 C12 1.360(7)
C11 H11 0.93
C12 C13 1.369(7)
C12 H12 0.93
C13 C14 1.391(6)
C13 H13 0.93
C14 H14 0.93
C15 C16 1.518(4)
C15 H15A 0.97
C15 H15B 0.97
C16 C21 1.372(5)
C16 C17 1.406(4)
C17 C18 1.365(5)
C17 H17 0.93
C18 C19 1.387(5)
C19 C20 1.384(4)
C20 C21 1.378(5)
C20 H20 0.93
C22 H22A 0.96
C22 H22B 0.96
C22 H22C 0.96
C23 H23A 0.96
C23 H23B 0.96
C23 H23C 0.96

loop_
_geom_hbond_atom_site_label_D
_geom_hbond_atom_site_label_H
_geom_hbond_atom_site_label_A
_geom_hbond_site_symmetry_A
_geom_hbond_distance_DH
_geom_hbond_distance_HA
_geom_hbond_distance_DA
_geom_hbond_angle_DHA
C7 H7 O2 . 0.93 2.32 2.909(4) 121
C10 H10 O1 . 0.93 2.56 2.920(5) 104
C14 H14 O2 . 0.93 2.67 2.978(5) 100
C15 H15A Br2 . 0.97 2.85 3.169(4) 100
C15 H15A O1 . 0.97 2.26 2.926(6) 125
C6 H6 Br1 1_455 0.93 2.99 3.587(5) 124
C12 H12 O4 2_556 0.93 2.71 3.558(6) 153
C22 H22A O1 1_645 0.96 2.80 3.492(5) 130
C23 H23B O1 2_566 0.96 2.70 3.161(5) 110
C23 H23A O3 2_656 0.96 2.54 3.406(6) 150
C10 H10 Cg1 . 0.93 3.07 3.632(6) 120
C15 H15B Cg2 2_565 0.97 2.91 3.506(4) 121

loop_
_geom_torsion_atom_site_label_1
_geom_torsion_atom_site_label_2
_geom_torsion_atom_site_label_3
_geom_torsion_atom_site_label_4
_geom_torsion
O1 S1 N1 C8 -169.5(2)
O2 S1 N1 C8 -40.1(3)
C9 S1 N1 C8 74.9(3)
O1 S1 N1 C1 37.3(3)
O2 S1 N1 C1 166.7(3)
C9 S1 N1 C1 -78.3(3)
C8 N1 C1 C2 0.6(3)
S1 N1 C1 C2 156.8(2)
C8 N1 C1 C15 177.4(3)
S1 N1 C1 C15 -26.3(4)
N1 C1 C2 C3 -0.8(4)
C15 C1 C2 C3 -177.6(3)
N1 C1 C2 Br1 178.2(2)
C15 C1 C2 Br1 1.4(5)
C1 C2 C3 C4 179.0(3)
Br1 C2 C3 C4 0.0(5)
C1 C2 C3 C8 0.7(4)
Br1 C2 C3 C8 -178.3(2)
C8 C3 C4 C5 0.6(5)
C2 C3 C4 C5 -177.5(3)
C3 C4 C5 C6 1.2(5)
C4 C5 C6 C7 -1.6(6)
C5 C6 C7 C8 0.1(6)
C6 C7 C8 C3 1.7(5)
C6 C7 C8 N1 177.6(3)
C4 C3 C8 C7 -2.1(5)
C2 C3 C8 C7 176.5(3)
C4 C3 C8 N1 -178.9(3)
C2 C3 C8 N1 -0.3(3)
C1 N1 C8 C7 -176.5(3)
S1 N1 C8 C7 26.2(5)
C1 N1 C8 C3 -0.2(3)
S1 N1 C8 C3 -157.5(2)
O1 S1 C9 C14 163.1(3)
O2 S1 C9 C14 29.9(3)
N1 S1 C9 C14 -83.1(3)
O1 S1 C9 C10 -15.3(4)
O2 S1 C9 C10 -148.4(3)
N1 S1 C9 C10 98.6(3)
C14 C9 C10 C11 0.8(6)
S1 C9 C10 C11 179.2(3)
C9 C10 C11 C12 0.0(7)
C10 C11 C12 C13 -0.3(7)
C11 C12 C13 C14 -0.3(7)
C10 C9 C14 C13 -1.4(6)
S1 C9 C14 C13 -179.8(3)
C12 C13 C14 C9 1.1(6)
C2 C1 C15 C16 -83.3(4)
N1 C1 C15 C16 100.5(4)
C1 C15 C16 C21 -167.0(3)
C1 C15 C16 C17 15.5(5)
C21 C16 C17 C18 -0.5(5)
C15 C16 C17 C18 177.2(3)
C16 C17 C18 O3 -179.0(3)
C16 C17 C18 C19 0.7(6)
C22 O3 C18 C17 4.7(5)
C22 O3 C18 C19 -175.1(4)
C23 O4 C19 C20 -3.3(5)
C23 O4 C19 C18 174.8(3)
C17 C18 C19 O4 -178.5(3)
O3 C18 C19 O4 1.3(5)
C17 C18 C19 C20 -0.2(5)
O3 C18 C19 C20 179.5(3)
O4 C19 C20 C21 177.6(3)
C18 C19 C20 C21 -0.4(5)
C17 C16 C21 C20 -0.2(5)
C15 C16 C21 C20 -177.8(3)
C17 C16 C21 Br2 178.4(2)
C15 C16 C21 Br2 0.8(5)
C19 C20 C21 C16 0.6(5)
C19 C20 C21 Br2 -178.0(3)

loop_
_cod_related_entry_id
_cod_related_entry_database
_cod_related_entry_code
1 ChemSpider 21129655
